data_1542284
loop_
_publ_author_name
'Horeglad, P.'
'Cybularczyk, M.'
'Litwi\'nska, A.'
'D\;abrowska, A. M.'
'Dranka, M.'
'\.Zukowska, G. Z.'
'Urba\'nczyk, M.'
'Michalak, M.'

_publ_section_title
;
 Controlling the stereoselectivity of rac-LA polymerization by chiral
 recognition induced the formation of homochiral dimeric metal alkoxides
;
_journal_issue 11
_journal_name_full 'Polym. Chem.'
_journal_page_first 2022
_journal_paper_doi 10.1039/C5PY02005K
_journal_volume 7
_journal_year 2016
_chemical_formula_moiety 'C12 H26 In2 O6'
_chemical_formula_sum 'C12 H26 In2 O6'
_chemical_formula_weight 495.97
_chemical_properties_physical 'Air-sensitive, Moisture-sensitive, Hygroscopic'
_space_group_crystal_system monoclinic
_space_group_IT_number 14
_space_group_name_Hall '-P 2ybc'
_space_group_name_H-M_alt 'P 1 21/c 1'
_symmetry_cell_setting monoclinic
_symmetry_Int_Tables_number 14
_symmetry_space_group_name_Hall '-P 2ybc'
_symmetry_space_group_name_H-M 'P 1 21/c 1'
_atom_sites_solution_hydrogens geom
_atom_sites_solution_primary direct
_audit_creation_date 2015-06-03
_audit_creation_method
;
Olex2 1.2-beta
(compiled 2015.01.26 svn.r3150 for OlexSys, GUI svn.r4998)
;
_audit_update_record
;
2015-11-25 deposited with the CCDC.
2016-01-13 downloaded from the CCDC.
;
_cell_angle_alpha 90
_cell_angle_beta 91.014(2)
_cell_angle_gamma 90
_cell_formula_units_Z 2
_cell_length_a 8.2700(2)
_cell_length_b 8.4677(2)
_cell_length_c 13.1476(3)
_cell_measurement_reflns_used 8558
_cell_measurement_temperature 120.0(1)
_cell_measurement_theta_max 30.4500
_cell_measurement_theta_min 4.5720
_cell_volume 920.55(4)
_computing_cell_refinement
;
CrysAlisPro, Agilent Technologies,
Version 1.171.37.35 (release 13-08-2014 CrysAlis171 .NET)
(compiled Aug 13 2014,18:06:01)
;
_computing_data_collection
;
CrysAlisPro, Agilent Technologies,
Version 1.171.37.35 (release 13-08-2014 CrysAlis171 .NET)
(compiled Aug 13 2014,18:06:01)
;
_computing_data_reduction
;
CrysAlisPro, Agilent Technologies,
Version 1.171.37.35 (release 13-08-2014 CrysAlis171 .NET)
(compiled Aug 13 2014,18:06:01)
;
_computing_molecular_graphics 'Olex2 (Dolomanov et al., 2009)'
_computing_publication_material 'Olex2 (Dolomanov et al., 2009)'
_computing_structure_refinement 'ShelXL (Sheldrick, 2008)'
_computing_structure_solution 'ShelXT (Sheldrick, 2015)'
_diffrn_ambient_environment N~2~
_diffrn_ambient_temperature 120.0(1)
_diffrn_detector 'CCD plate'
_diffrn_detector_area_resol_mean 10.3347
_diffrn_detector_type Atlas
_diffrn_measured_fraction_theta_full 0.996
_diffrn_measured_fraction_theta_max 0.996
_diffrn_measurement_details
;
  1 omega  -37.00   61.25   0.7500    4.0000
omega____ theta____ kappa____ phi______ frames
    -      -14.2471   38.0000 -120.0000 131

  2 omega  -61.00   -1.00   0.7500    4.0000
omega____ theta____ kappa____ phi______ frames
    -       14.8721  -38.0000    0.0000 80

  3 omega  -86.00   14.50   0.7500    4.0000
omega____ theta____ kappa____ phi______ frames
    -      -14.2471  -57.0000   90.0000 134

  4 omega  -91.00   13.25   0.7500    4.0000
omega____ theta____ kappa____ phi______ frames
    -      -14.2471  -77.0000  -30.0000 139

  5 omega  -90.00    6.00   0.7500    4.0000
omega____ theta____ kappa____ phi______ frames
    -      -14.2471  -38.0000 -150.0000 128

  6 omega  -70.00    5.00   0.7500    4.0000
omega____ theta____ kappa____ phi______ frames
    -      -14.2471  122.0000 -101.7475 100

  7 omega  -75.00   -0.75   0.7500    4.0000
omega____ theta____ kappa____ phi______ frames
    -      -14.2471  130.0000   13.6193 99

  8 omega  -77.00   -5.00   0.7500    4.0000
omega____ theta____ kappa____ phi______ frames
    -      -14.2471  133.0000  104.5096 96
;
_diffrn_measurement_device 'four-circle diffractometer'
_diffrn_measurement_device_type 'Xcalibur, Atlas, Gemini ultra'
_diffrn_measurement_method '\w scans'
_diffrn_orient_matrix_UB_11 -0.0680867000
_diffrn_orient_matrix_UB_12 -0.0292866000
_diffrn_orient_matrix_UB_13 -0.0276199000
_diffrn_orient_matrix_UB_21 0.0192107000
_diffrn_orient_matrix_UB_22 -0.0777593000
_diffrn_orient_matrix_UB_23 0.0162222000
_diffrn_orient_matrix_UB_31 -0.0485079000
_diffrn_orient_matrix_UB_32 0.0103491000
_diffrn_orient_matrix_UB_33 0.0434505000
_diffrn_radiation_monochromator graphite
_diffrn_radiation_probe x-ray
_diffrn_radiation_type MoK\a
_diffrn_radiation_wavelength 0.71073
_diffrn_reflns_av_R_equivalents 0.0281
_diffrn_reflns_av_unetI/netI 0.0131
_diffrn_reflns_Laue_measured_fraction_full 0.996
_diffrn_reflns_Laue_measured_fraction_max 0.996
_diffrn_reflns_limit_h_max 10
_diffrn_reflns_limit_h_min -10
_diffrn_reflns_limit_k_max 10
_diffrn_reflns_limit_k_min -10
_diffrn_reflns_limit_l_max 16
_diffrn_reflns_limit_l_min -16
_diffrn_reflns_number 14092
_diffrn_reflns_point_group_measured_fraction_full 0.996
_diffrn_reflns_point_group_measured_fraction_max 0.996
_diffrn_reflns_theta_full 26.000
_diffrn_reflns_theta_max 26.371
_diffrn_reflns_theta_min 3.444
_diffrn_source 'Enhance (Mo) X-ray Source'
_exptl_absorpt_coefficient_mu 2.522
_exptl_absorpt_correction_T_max 0.610
_exptl_absorpt_correction_T_min 0.442
_exptl_absorpt_correction_type analytical
_exptl_absorpt_process_details
;
CrysAlisPro, Agilent Technologies,
Version 1.171.37.35 (release 13-08-2014 CrysAlis171 .NET)
(compiled Aug 13 2014,18:06:01)
Analytical numeric absorption correction using a multifaceted crystal
            model based on expressions derived by R.C. Clark & J.S. Reid.
(Clark, R. C. & Reid, J. S. (1995). Acta Cryst. A51, 887-897)
Empirical absorption correction using spherical harmonics,
 implemented in SCALE3 ABSPACK scaling algorithm.
;
_exptl_crystal_colour colourless
_exptl_crystal_density_diffrn 1.789
_exptl_crystal_description rombohedral
_exptl_crystal_F_000 488
_exptl_crystal_recrystallization_method 'Re-crystallisation from solvent: methylene chloride/hexane solution'
_exptl_crystal_size_max 0.4764
_exptl_crystal_size_mid 0.2708
_exptl_crystal_size_min 0.2584
_refine_diff_density_max 0.516
_refine_diff_density_min -0.405
_refine_diff_density_rms 0.068
_refine_ls_extinction_method none
_refine_ls_goodness_of_fit_ref 1.331
_refine_ls_hydrogen_treatment constr
_refine_ls_matrix_type full
_refine_ls_number_parameters 95
_refine_ls_number_reflns 1885
_refine_ls_number_restraints 0
_refine_ls_restrained_S_all 1.331
_refine_ls_R_factor_all 0.0209
_refine_ls_R_factor_gt 0.0202
_refine_ls_shift/su_max 0.001
_refine_ls_shift/su_mean 0.000
_refine_ls_structure_factor_coef Fsqd
_refine_ls_weighting_details 'w=1/[\s^2^(Fo^2^)+(0.0070P)^2^+1.5020P] where P=(Fo^2^+2Fc^2^)/3'
_refine_ls_weighting_scheme calc
_refine_ls_wR_factor_gt 0.0459
_refine_ls_wR_factor_ref 0.0461
_reflns_number_gt 1842
_reflns_number_total 1885
_reflns_threshold_expression 'I > 2\s(I)'
_cod_data_source_file c5py02005k2.cif
_cod_data_source_block RS-2
_cod_depositor_comments 'Adding full bibliography for 1542282--1542285.cif.'
_cod_original_cell_volume 920.56(4)
_cod_original_sg_symbol_H-M 'P 21/c'
_cod_database_code 1542284
_shelx_space_group_comment
;
The symmetry employed for this shelxl refinement is uniquely defined
by the following loop, which should always be used as a source of
symmetry information in preference to the above space-group names.
They are only intended as comments.
;
_shelx_shelxl_version_number 2014/7

loop_
_space_group_symop_operation_xyz
'x, y, z'
'-x, y+1/2, -z+1/2'
'-x, -y, -z'
'x, -y-1/2, z-1/2'

loop_
_atom_site_label
_atom_site_type_symbol
_atom_site_fract_x
_atom_site_fract_y
_atom_site_fract_z
_atom_site_U_iso_or_equiv
_atom_site_adp_type
_atom_site_occupancy
_atom_site_site_symmetry_order
_atom_site_calc_flag
_atom_site_refinement_flags_posn
In1 In 0.58440(2) 0.38021(2) 0.40685(2) 0.02001(7) Uani 1 1 d .
O1 O 0.6349(2) 0.5828(2) 0.50165(15) 0.0253(4) Uani 1 1 d .
O2 O 0.8587(2) 0.4978(3) 0.36974(17) 0.0326(5) Uani 1 1 d .
O3 O 0.9702(3) 0.7377(3) 0.36870(18) 0.0361(5) Uani 1 1 d .
C1 C 0.8239(4) 0.7803(4) 0.5624(3) 0.0326(7) Uani 1 1 d .
H1A H 0.7426 0.8245 0.6077 0.049 Uiso 1 1 calc GR
H1B H 0.8946 0.8651 0.5387 0.049 Uiso 1 1 calc GR
H1C H 0.8886 0.7014 0.5995 0.049 Uiso 1 1 calc GR
C2 C 0.7404(3) 0.7032(4) 0.4722(2) 0.0256(6) Uani 1 1 d .
H2 H 0.6764 0.7855 0.4347 0.031 Uiso 1 1 calc R
C3 C 0.8626(3) 0.6320(4) 0.3993(2) 0.0259(6) Uani 1 1 d .
C4 C 1.0928(4) 0.6765(5) 0.3005(3) 0.0424(9) Uani 1 1 d .
H4A H 1.0399 0.6207 0.2437 0.064 Uiso 1 1 calc GR
H4B H 1.1638 0.6033 0.3379 0.064 Uiso 1 1 calc GR
H4C H 1.1570 0.7643 0.2742 0.064 Uiso 1 1 calc GR
C5 C 0.4989(4) 0.4605(4) 0.2611(2) 0.0367(8) Uani 1 1 d .
H5A H 0.3926 0.4139 0.2460 0.055 Uiso 1 1 calc GR
H5B H 0.5752 0.4285 0.2088 0.055 Uiso 1 1 calc GR
H5C H 0.4896 0.5759 0.2617 0.055 Uiso 1 1 calc GR
C6 C 0.6827(4) 0.1676(4) 0.4697(2) 0.0290(6) Uani 1 1 d .
H6A H 0.7845 0.1912 0.5058 0.043 Uiso 1 1 calc GR
H6B H 0.7030 0.0923 0.4148 0.043 Uiso 1 1 calc GR
H6C H 0.6057 0.1218 0.5172 0.043 Uiso 1 1 calc GR

loop_
_atom_site_aniso_label
_atom_site_aniso_U_11
_atom_site_aniso_U_22
_atom_site_aniso_U_33
_atom_site_aniso_U_23
_atom_site_aniso_U_13
_atom_site_aniso_U_12
In1 0.01989(10) 0.02201(11) 0.01826(10) -0.00187(8) 0.00408(7) -0.00112(8)
O1 0.0224(10) 0.0260(10) 0.0277(10) -0.0079(8) 0.0104(8) -0.0083(8)
O2 0.0254(11) 0.0319(12) 0.0410(13) -0.0021(10) 0.0143(9) -0.0028(9)
O3 0.0276(11) 0.0412(13) 0.0400(13) 0.0016(11) 0.0117(10) -0.0113(10)
C1 0.0277(15) 0.0297(16) 0.0405(18) -0.0047(14) 0.0021(13) -0.0044(13)
C2 0.0225(14) 0.0257(15) 0.0287(15) 0.0002(12) 0.0034(12) -0.0028(12)
C3 0.0194(13) 0.0332(17) 0.0251(14) 0.0051(12) 0.0010(11) -0.0061(12)
C4 0.0297(17) 0.059(2) 0.0392(19) 0.0042(17) 0.0159(15) -0.0109(16)
C5 0.0432(19) 0.042(2) 0.0246(16) 0.0063(14) 0.0038(14) 0.0082(15)
C6 0.0310(16) 0.0280(15) 0.0278(15) 0.0040(12) -0.0033(12) -0.0011(12)

loop_
_atom_type_symbol
_atom_type_description
_atom_type_scat_dispersion_real
_atom_type_scat_dispersion_imag
_atom_type_scat_source
C C 0.0033 0.0016 'International Tables Vol C Tables 4.2.6.8 and 6.1.1.4'
H H 0.0000 0.0000 'International Tables Vol C Tables 4.2.6.8 and 6.1.1.4'
In In -0.7276 1.3100 'International Tables Vol C Tables 4.2.6.8 and 6.1.1.4'
O O 0.0106 0.0060 'International Tables Vol C Tables 4.2.6.8 and 6.1.1.4'

loop_
_exptl_crystal_face_index_h
_exptl_crystal_face_index_k
_exptl_crystal_face_index_l
_exptl_crystal_face_perp_dist
0 1 -1 0.1430
1 0 0 0.1116
-1 0 0 0.1469
0 1 1 0.1878
0 -1 -1 0.1462
0 -4 5 0.1163
1 -4 5 0.1068
5 1 -1 0.1216
1 -5 -3 0.1402

loop_
_geom_angle_atom_site_label_1
_geom_angle_atom_site_label_2
_geom_angle_atom_site_label_3
_geom_angle
_geom_angle_site_symmetry_1
_geom_angle_site_symmetry_3
O1 In1 O1 74.07(8) . 3_666
O1 In1 O2 68.53(7) . .
O1 In1 O2 142.50(7) 3_666 .
C5 In1 O1 108.80(12) . .
C5 In1 O1 100.39(11) . 3_666
C5 In1 O2 89.18(11) . .
C6 In1 O1 102.64(10) . 3_666
C6 In1 O1 112.25(10) . .
C6 In1 O2 94.00(10) . .
C6 In1 C5 136.97(13) . .
In1 O1 In1 105.93(8) . 3_666
C2 O1 In1 124.53(17) . 3_666
C2 O1 In1 122.27(16) . .
C3 O2 In1 109.19(18) . .
C3 O3 C4 115.0(3) . .
H1A C1 H1B 109.5 . .
H1A C1 H1C 109.5 . .
H1B C1 H1C 109.5 . .
C2 C1 H1A 109.5 . .
C2 C1 H1B 109.5 . .
C2 C1 H1C 109.5 . .
O1 C2 C1 112.0(2) . .
O1 C2 H2 108.4 . .
O1 C2 C3 108.0(2) . .
C1 C2 H2 108.4 . .
C1 C2 C3 111.4(2) . .
C3 C2 H2 108.4 . .
O2 C3 O3 123.6(3) . .
O2 C3 C2 124.2(3) . .
O3 C3 C2 112.2(3) . .
O3 C4 H4A 109.5 . .
O3 C4 H4B 109.5 . .
O3 C4 H4C 109.5 . .
H4A C4 H4B 109.5 . .
H4A C4 H4C 109.5 . .
H4B C4 H4C 109.5 . .
In1 C5 H5A 109.5 . .
In1 C5 H5B 109.5 . .
In1 C5 H5C 109.5 . .
H5A C5 H5B 109.5 . .
H5A C5 H5C 109.5 . .
H5B C5 H5C 109.5 . .
In1 C6 H6A 109.5 . .
In1 C6 H6B 109.5 . .
In1 C6 H6C 109.5 . .
H6A C6 H6B 109.5 . .
H6A C6 H6C 109.5 . .
H6B C6 H6C 109.5 . .

loop_
_geom_bond_atom_site_label_1
_geom_bond_atom_site_label_2
_geom_bond_distance
_geom_bond_site_symmetry_2
In1 O1 2.2161(18) 3_666
In1 O1 2.1566(19) .
In1 O2 2.532(2) .
In1 C5 2.142(3) .
In1 C6 2.135(3) .
O1 In1 2.2160(18) 3_666
O1 C2 1.402(3) .
O2 C3 1.202(4) .
O3 C3 1.329(3) .
O3 C4 1.460(4) .
C1 H1A 0.9800 .
C1 H1B 0.9800 .
C1 H1C 0.9800 .
C1 C2 1.511(4) .
C2 H2 1.0000 .
C2 C3 1.528(4) .
C4 H4A 0.9800 .
C4 H4B 0.9800 .
C4 H4C 0.9800 .
C5 H5A 0.9800 .
C5 H5B 0.9800 .
C5 H5C 0.9800 .
C6 H6A 0.9800 .
C6 H6B 0.9800 .
C6 H6C 0.9800 .

loop_
_geom_torsion_atom_site_label_1
_geom_torsion_atom_site_label_2
_geom_torsion_atom_site_label_3
_geom_torsion_atom_site_label_4
_geom_torsion
_geom_torsion_site_symmetry_1
In1 O1 C2 C1 -150.0(2) .
In1 O1 C2 C1 64.1(3) 3_666
In1 O1 C2 C3 -172.87(17) 3_666
In1 O1 C2 C3 -26.9(3) .
In1 O2 C3 O3 -161.9(2) .
In1 O2 C3 C2 15.1(4) .
O1 C2 C3 O2 4.0(4) .
O1 C2 C3 O3 -178.8(2) .
C1 C2 C3 O2 127.4(3) .
C1 C2 C3 O3 -55.4(3) .
C4 O3 C3 O2 -4.0(4) .
C4 O3 C3 C2 178.7(3) .
